data_4067423
loop_
_publ_author_name
'Carver, Colin T.'
'Williams, Bryan N.'
'Ogilby, Kevin R.'
'Diaconescu, Paula L.'

_publ_section_title
;
 Coupling of Aromatic N-Heterocycles Mediated by Group 3 Complexes
;
_journal_issue 4
_journal_name_full Organometallics
_journal_page_first 835
_journal_paper_doi 10.1021/om900943m
_journal_volume 29
_journal_year 2010
_chemical_formula_moiety 'C52 H86 Fe2 N8 Sc2 Si4'
_chemical_formula_sum 'C52 H86 Fe2 N8 Sc2 Si4'
_chemical_formula_weight 1137.27
_chemical_name_systematic
; 
 ? 
;
_space_group_IT_number 2
_symmetry_cell_setting triclinic
_symmetry_space_group_name_Hall '-P 1'
_symmetry_space_group_name_H-M 'P -1'
_atom_sites_solution_hydrogens geom
_atom_sites_solution_primary direct
_atom_sites_solution_secondary difmap
_audit_creation_method SHELXL-97
_cell_angle_alpha 108.410(3)
_cell_angle_beta 111.857(2)
_cell_angle_gamma 96.849(3)
_cell_formula_units_Z 1
_cell_length_a 10.821(2)
_cell_length_b 12.104(4)
_cell_length_c 13.158(2)
_cell_measurement_reflns_used 2904
_cell_measurement_temperature 110(2)
_cell_measurement_theta_max 26.74
_cell_measurement_theta_min 4.02
_cell_volume 1461.7(6)
_computing_cell_refinement 'Bruker APEX11'
_computing_data_collection 'Bruker APEX11'
_computing_data_reduction 'Bruker SAINT'
_computing_molecular_graphics 'Bruker SHELXTL'
_computing_publication_material 'Bruker SHELXTL'
_computing_structure_refinement 'SHELXL-97 (Sheldrick, 1997)'
_computing_structure_solution 'SHELXS-97 (Sheldrick, 1990)'
_diffrn_ambient_temperature 110(2)
_diffrn_measured_fraction_theta_full 0.986
_diffrn_measured_fraction_theta_max 0.962
_diffrn_measurement_device_type 'CCD area detector'
_diffrn_measurement_method 'phi and omega scans'
_diffrn_radiation_monochromator graphite
_diffrn_radiation_source 'fine-focus sealed tube'
_diffrn_radiation_type MoK\a
_diffrn_radiation_wavelength 0.71073
_diffrn_reflns_av_R_equivalents 0.0357
_diffrn_reflns_av_sigmaI/netI 0.0677
_diffrn_reflns_limit_h_max 14
_diffrn_reflns_limit_h_min -14
_diffrn_reflns_limit_k_max 16
_diffrn_reflns_limit_k_min -16
_diffrn_reflns_limit_l_max 17
_diffrn_reflns_limit_l_min -17
_diffrn_reflns_number 12932
_diffrn_reflns_theta_full 25.00
_diffrn_reflns_theta_max 28.31
_diffrn_reflns_theta_min 3.79
_exptl_absorpt_coefficient_mu 0.831
_exptl_absorpt_correction_T_max 0.9596
_exptl_absorpt_correction_T_min 0.9365
_exptl_absorpt_correction_type multi-scan
_exptl_absorpt_process_details 'Sadabs (Bruker)'
_exptl_crystal_colour brown
_exptl_crystal_density_diffrn 1.292
_exptl_crystal_density_method 'not measured'
_exptl_crystal_description block
_exptl_crystal_F_000 604
_exptl_crystal_size_max 0.08
_exptl_crystal_size_mid 0.07
_exptl_crystal_size_min 0.05
_refine_diff_density_max 1.098
_refine_diff_density_min -0.770
_refine_diff_density_rms 0.078
_refine_ls_extinction_method none
_refine_ls_goodness_of_fit_ref 1.029
_refine_ls_hydrogen_treatment mixed
_refine_ls_matrix_type full
_refine_ls_number_parameters 325
_refine_ls_number_reflns 7005
_refine_ls_number_restraints 0
_refine_ls_restrained_S_all 1.029
_refine_ls_R_factor_all 0.0785
_refine_ls_R_factor_gt 0.0458
_refine_ls_shift/su_max 0.016
_refine_ls_shift/su_mean 0.000
_refine_ls_structure_factor_coef Fsqd
_refine_ls_weighting_details 'calc w=1/[\s^2^(Fo^2^)+(0.0459P)^2^+0.2529P] where P=(Fo^2^+2Fc^2^)/3'
_refine_ls_weighting_scheme calc
_refine_ls_wR_factor_gt 0.0958
_refine_ls_wR_factor_ref 0.1086
_reflns_number_gt 4808
_reflns_number_total 7005
_reflns_threshold_expression >2sigma(I)
_cod_data_source_file om900943m_si_003.cif
_cod_data_source_block '[2-im]2'
_cod_database_code 4067423

loop_
_symmetry_equiv_pos_as_xyz
'x, y, z'
'-x, -y, -z'

loop_
_atom_site_label
_atom_site_type_symbol
_atom_site_fract_x
_atom_site_fract_y
_atom_site_fract_z
_atom_site_U_iso_or_equiv
_atom_site_adp_type
_atom_site_occupancy
_atom_site_symmetry_multiplicity
_atom_site_calc_flag
_atom_site_refinement_flags
Fe1 Fe -0.00928(4) 0.89243(4) 0.20747(3) 0.02505(12) Uani 1 1 d .
Sc1 Sc 0.30713(5) 0.97347(4) 0.35439(4) 0.01726(12) Uani 1 1 d .
Si2 Si 0.28537(7) 1.28408(6) 0.42641(6) 0.01950(16) Uani 1 1 d .
Si1 Si 0.34254(8) 0.73461(7) 0.13516(7) 0.02288(17) Uani 1 1 d .
N1 N 0.2621(2) 0.83464(19) 0.19418(18) 0.0212(5) Uani 1 1 d .
N4 N 0.5633(2) 1.11948(19) 0.33509(19) 0.0208(5) Uani 1 1 d .
C17 C 0.2427(3) 0.8393(2) 0.5110(2) 0.0230(6) Uani 1 1 d .
H17C H 0.145(3) 0.803(3) 0.449(3) 0.034 Uiso 1 1 d .
C7 C 0.0314(3) 1.0018(2) 0.3789(2) 0.0200(5) Uani 1 1 d .
H7A H 0.0806 0.9860 0.4518 0.024 Uiso 1 1 calc R
C6 C 0.0957(3) 1.0705(2) 0.3317(2) 0.0191(5) Uani 1 1 d .
C8 C -0.1128(3) 0.9582(2) 0.3041(2) 0.0245(6) Uani 1 1 d .
H8A H -0.1826 0.9089 0.3166 0.029 Uiso 1 1 calc R
C2 C 0.0410(3) 0.7286(3) 0.1888(3) 0.0362(7) Uani 1 1 d .
H2A H 0.0825 0.7006 0.2546 0.043 Uiso 1 1 calc R
C20 C 0.4645(3) 1.1179(3) 0.2231(3) 0.0338(7) Uani 1 1 d .
H20A H 0.3724 1.0707 0.2027 0.051 Uiso 1 1 calc R
H20B H 0.4924 1.0812 0.1601 0.051 Uiso 1 1 calc R
H20C H 0.4623 1.2009 0.2312 0.051 Uiso 1 1 calc R
C11 C 0.5325(3) 0.8064(3) 0.2195(3) 0.0306(7) Uani 1 1 d .
H11A H 0.5606 0.8250 0.3043 0.046 Uiso 1 1 calc R
H11B H 0.5549 0.8811 0.2081 0.046 Uiso 1 1 calc R
H11C H 0.5817 0.7506 0.1904 0.046 Uiso 1 1 calc R
C13 C 0.2947(3) 0.6988(3) -0.0291(3) 0.0313(7) Uani 1 1 d .
C9 C -0.1409(3) 0.9993(3) 0.2103(3) 0.0284(6) Uani 1 1 d .
H9A H -0.2341 0.9837 0.1448 0.034 Uiso 1 1 calc R
C12 C 0.2981(3) 0.5864(3) 0.1481(3) 0.0385(8) Uani 1 1 d .
H12A H 0.3228 0.6004 0.2316 0.058 Uiso 1 1 calc R
H12B H 0.3497 0.5333 0.1188 0.058 Uiso 1 1 calc R
H12C H 0.1987 0.5480 0.1005 0.058 Uiso 1 1 calc R
C10 C -0.0140(3) 1.0649(3) 0.2246(3) 0.0290(6) Uani 1 1 d .
H10A H -0.0027 1.1030 0.1702 0.035 Uiso 1 1 calc R
C1 C 0.1170(3) 0.7974(3) 0.1489(2) 0.0284(6) Uani 1 1 d .
C21 C 0.7013(3) 1.1771(2) 0.3866(3) 0.0242(6) Uani 1 1 d .
C15 C 0.1470(3) 0.6188(3) -0.1094(3) 0.0410(8) Uani 1 1 d .
H15A H 0.1267 0.6020 -0.1926 0.062 Uiso 1 1 calc R
H15B H 0.0821 0.6604 -0.0889 0.062 Uiso 1 1 calc R
H15C H 0.1375 0.5425 -0.0980 0.062 Uiso 1 1 calc R
C5 C 0.0164(3) 0.8212(3) 0.0580(3) 0.0415(8) Uani 1 1 d .
H5A H 0.0365 0.8671 0.0121 0.050 Uiso 1 1 calc R
C4 C -0.1172(3) 0.7646(3) 0.0394(3) 0.0453(9) Uani 1 1 d .
H4A H -0.2069 0.7642 -0.0214 0.054 Uiso 1 1 calc R
C3 C -0.1022(3) 0.7103(3) 0.1213(3) 0.0474(9) Uani 1 1 d .
H3A H -0.1791 0.6650 0.1296 0.057 Uiso 1 1 calc R
C16 C 0.3951(4) 0.6322(3) -0.0647(3) 0.0497(9) Uani 1 1 d .
H16A H 0.3676 0.6095 -0.1500 0.075 Uiso 1 1 calc R
H16B H 0.3920 0.5593 -0.0472 0.075 Uiso 1 1 calc R
H16C H 0.4893 0.6857 -0.0194 0.075 Uiso 1 1 calc R
C14 C 0.3092(4) 0.8166(3) -0.0513(3) 0.0451(9) Uani 1 1 d .
H14A H 0.2808 0.7967 -0.1363 0.068 Uiso 1 1 calc R
H14B H 0.4057 0.8652 -0.0061 0.068 Uiso 1 1 calc R
H14C H 0.2502 0.8628 -0.0255 0.068 Uiso 1 1 calc R
N3 N 0.3454(2) 0.90796(18) 0.49900(18) 0.0194(5) Uani 1 1 d .
C18 C 0.5325(3) 1.0667(2) 0.4044(2) 0.0183(5) Uani 1 1 d .
N2 N 0.2373(2) 1.12839(18) 0.38291(19) 0.0196(5) Uani 1 1 d .
C23 C 0.4765(3) 1.3375(2) 0.5179(3) 0.0262(6) Uani 1 1 d .
H23A H 0.5227 1.3122 0.4664 0.039 Uiso 1 1 calc R
H23B H 0.5026 1.3024 0.5781 0.039 Uiso 1 1 calc R
H23C H 0.5046 1.4258 0.5573 0.039 Uiso 1 1 calc R
C24 C 0.1992(3) 1.3658(2) 0.5195(2) 0.0236(6) Uani 1 1 d .
C22 C 0.2398(3) 1.3303(3) 0.2961(3) 0.0333(7) Uani 1 1 d .
H22A H 0.2854 1.2934 0.2474 0.050 Uiso 1 1 calc R
H22B H 0.2708 1.4185 0.3250 0.050 Uiso 1 1 calc R
H22C H 0.1394 1.3030 0.2479 0.050 Uiso 1 1 calc R
C26 C 0.2584(3) 1.5025(2) 0.5665(3) 0.0340(7) Uani 1 1 d .
H26A H 0.2153 1.5438 0.6156 0.051 Uiso 1 1 calc R
H26B H 0.2392 1.5274 0.4994 0.051 Uiso 1 1 calc R
H26C H 0.3585 1.5240 0.6145 0.051 Uiso 1 1 calc R
C25 C 0.0421(3) 1.3364(3) 0.4483(3) 0.0416(8) Uani 1 1 d .
H25A H 0.0038 1.3847 0.4980 0.062 Uiso 1 1 calc R
H25B H 0.0006 1.2503 0.4237 0.062 Uiso 1 1 calc R
H25C H 0.0217 1.3554 0.3776 0.062 Uiso 1 1 calc R
C27 C 0.2281(4) 1.3310(3) 0.6269(3) 0.0434(9) Uani 1 1 d .
H27A H 0.1831 1.3730 0.6737 0.065 Uiso 1 1 calc R
H27B H 0.3280 1.3542 0.6764 0.065 Uiso 1 1 calc R
H27C H 0.1915 1.2434 0.5991 0.065 Uiso 1 1 calc R
H21 H 0.741(3) 1.218(2) 0.350(2) 0.025(7) Uiso 1 1 d .

loop_
_atom_site_aniso_label
_atom_site_aniso_U_11
_atom_site_aniso_U_22
_atom_site_aniso_U_33
_atom_site_aniso_U_23
_atom_site_aniso_U_13
_atom_site_aniso_U_12
Fe1 0.0187(2) 0.0273(2) 0.0221(2) 0.00349(17) 0.00823(17) 0.00142(17)
Sc1 0.0178(3) 0.0174(2) 0.0163(2) 0.0058(2) 0.0080(2) 0.0040(2)
Si2 0.0191(4) 0.0184(4) 0.0228(4) 0.0107(3) 0.0088(3) 0.0051(3)
Si1 0.0261(4) 0.0204(4) 0.0196(4) 0.0067(3) 0.0074(3) 0.0091(3)
N1 0.0202(11) 0.0225(12) 0.0175(11) 0.0045(9) 0.0079(9) 0.0040(9)
N4 0.0235(12) 0.0242(12) 0.0211(11) 0.0120(10) 0.0124(10) 0.0104(10)
C17 0.0199(14) 0.0206(14) 0.0282(15) 0.0109(12) 0.0103(12) 0.0017(11)
C7 0.0203(13) 0.0198(13) 0.0237(14) 0.0105(11) 0.0112(12) 0.0072(11)
C6 0.0171(13) 0.0192(13) 0.0202(13) 0.0081(11) 0.0071(11) 0.0051(10)
C8 0.0203(14) 0.0247(14) 0.0326(16) 0.0134(12) 0.0137(12) 0.0063(11)
C2 0.0374(18) 0.0220(15) 0.0427(19) 0.0007(14) 0.0229(16) 0.0005(13)
C20 0.0312(16) 0.0444(19) 0.0309(16) 0.0212(15) 0.0135(14) 0.0091(14)
C11 0.0281(16) 0.0278(15) 0.0337(16) 0.0090(13) 0.0113(13) 0.0153(13)
C13 0.0389(18) 0.0347(16) 0.0244(15) 0.0099(13) 0.0166(14) 0.0191(14)
C9 0.0169(14) 0.0311(16) 0.0335(16) 0.0159(13) 0.0050(12) 0.0051(12)
C12 0.048(2) 0.0249(16) 0.0313(17) 0.0102(13) 0.0071(15) 0.0061(14)
C10 0.0230(15) 0.0348(16) 0.0305(16) 0.0203(14) 0.0078(13) 0.0040(13)
C1 0.0235(15) 0.0286(15) 0.0191(14) -0.0043(12) 0.0078(12) 0.0021(12)
C21 0.0249(15) 0.0202(14) 0.0329(16) 0.0132(12) 0.0161(13) 0.0046(11)
C15 0.044(2) 0.045(2) 0.0205(15) 0.0029(14) 0.0069(14) 0.0177(16)
C5 0.0300(17) 0.064(2) 0.0207(15) 0.0045(15) 0.0111(14) 0.0120(16)
C4 0.0233(16) 0.062(2) 0.0236(16) -0.0079(16) 0.0044(14) 0.0052(15)
C3 0.0353(19) 0.0322(18) 0.054(2) -0.0083(16) 0.0240(18) -0.0047(15)
C16 0.054(2) 0.063(2) 0.0295(18) 0.0061(17) 0.0198(17) 0.0334(19)
C14 0.069(3) 0.053(2) 0.0332(18) 0.0251(17) 0.0327(18) 0.0282(19)
N3 0.0201(11) 0.0181(11) 0.0207(11) 0.0073(9) 0.0097(10) 0.0055(9)
C18 0.0203(13) 0.0187(13) 0.0198(13) 0.0077(10) 0.0118(11) 0.0076(10)
N2 0.0168(11) 0.0191(11) 0.0229(12) 0.0101(9) 0.0075(9) 0.0038(9)
C23 0.0245(14) 0.0177(13) 0.0321(16) 0.0060(12) 0.0112(13) 0.0047(11)
C24 0.0239(14) 0.0201(13) 0.0309(15) 0.0127(12) 0.0128(12) 0.0088(11)
C22 0.0393(18) 0.0326(17) 0.0331(17) 0.0201(14) 0.0155(15) 0.0085(14)
C26 0.0386(18) 0.0219(15) 0.049(2) 0.0140(14) 0.0255(16) 0.0146(13)
C25 0.0300(17) 0.0353(18) 0.059(2) 0.0114(16) 0.0223(17) 0.0150(14)
C27 0.070(2) 0.0424(19) 0.045(2) 0.0253(17) 0.0411(19) 0.0340(18)

loop_
_atom_type_symbol
_atom_type_description
_atom_type_scat_dispersion_real
_atom_type_scat_dispersion_imag
_atom_type_scat_source
C C 0.0033 0.0016 'International Tables Vol C Tables 4.2.6.8 and 6.1.1.4'
H H 0.0000 0.0000 'International Tables Vol C Tables 4.2.6.8 and 6.1.1.4'
N N 0.0061 0.0033 'International Tables Vol C Tables 4.2.6.8 and 6.1.1.4'
Si Si 0.0817 0.0704 'International Tables Vol C Tables 4.2.6.8 and 6.1.1.4'
Sc Sc 0.2519 0.3716 'International Tables Vol C Tables 4.2.6.8 and 6.1.1.4'
Fe Fe 0.3463 0.8444 'International Tables Vol C Tables 4.2.6.8 and 6.1.1.4'

loop_
_geom_angle_atom_site_label_1
_geom_angle_atom_site_label_2
_geom_angle_atom_site_label_3
_geom_angle
_geom_angle_site_symmetry_1
C5 Fe1 C4 41.00(13) .
C5 Fe1 C8 155.88(12) .
C4 Fe1 C8 119.30(12) .
C5 Fe1 C9 119.19(13) .
C4 Fe1 C9 100.26(13) .
C8 Fe1 C9 40.72(10) .
C5 Fe1 C10 104.54(14) .
C4 Fe1 C10 115.18(14) .
C8 Fe1 C10 68.60(11) .
C9 Fe1 C10 40.68(11) .
C5 Fe1 C3 68.43(15) .
C4 Fe1 C3 40.15(14) .
C8 Fe1 C3 105.23(12) .
C9 Fe1 C3 115.21(13) .
C10 Fe1 C3 149.64(14) .
C5 Fe1 C7 160.22(12) .
C4 Fe1 C7 158.74(12) .
C8 Fe1 C7 40.47(10) .
C9 Fe1 C7 67.95(11) .
C10 Fe1 C7 68.07(11) .
C3 Fe1 C7 127.34(13) .
C5 Fe1 C2 67.79(14) .
C4 Fe1 C2 67.28(14) .
C8 Fe1 C2 123.18(12) .
C9 Fe1 C2 153.08(11) .
C10 Fe1 C2 166.08(12) .
C3 Fe1 C2 40.11(13) .
C7 Fe1 C2 115.06(12) .
C5 Fe1 C1 40.37(12) .
C4 Fe1 C1 68.05(12) .
C8 Fe1 C1 160.79(11) .
C9 Fe1 C1 158.47(12) .
C10 Fe1 C1 126.40(12) .
C3 Fe1 C1 68.16(12) .
C7 Fe1 C1 128.55(10) .
C2 Fe1 C1 40.40(11) .
C5 Fe1 C6 122.24(12) .
C4 Fe1 C6 153.28(14) .
C8 Fe1 C6 68.46(10) .
C9 Fe1 C6 68.34(11) .
C10 Fe1 C6 40.70(10) .
C3 Fe1 C6 166.56(13) .
C7 Fe1 C6 40.40(9) .
C2 Fe1 C6 132.65(11) .
C1 Fe1 C6 113.73(10) .
C5 Fe1 Sc1 89.38(9) .
C4 Fe1 Sc1 126.58(9) .
C8 Fe1 Sc1 113.34(8) .
C9 Fe1 Sc1 126.35(8) .
C10 Fe1 Sc1 91.22(8) .
C3 Fe1 Sc1 117.47(10) .
C7 Fe1 Sc1 72.88(7) .
C2 Fe1 Sc1 77.42(9) .
C1 Fe1 Sc1 59.14(8) .
C6 Fe1 Sc1 58.06(7) .
N1 Sc1 N2 128.58(9) .
N1 Sc1 N3 111.68(8) .
N2 Sc1 N3 113.16(8) .
N1 Sc1 C18 99.40(9) .
N2 Sc1 C18 97.21(9) .
N3 Sc1 C18 99.02(8) .
N1 Sc1 C6 109.56(8) .
N2 Sc1 C6 31.59(8) .
N3 Sc1 C6 108.27(8) .
C18 Sc1 C6 128.17(8) .
N1 Sc1 C1 31.10(8) .
N2 Sc1 C1 108.79(9) .
N3 Sc1 C1 108.85(9) .
C18 Sc1 C1 129.28(9) .
C6 Sc1 C1 82.05(8) .
N1 Sc1 Fe1 72.43(6) .
N2 Sc1 Fe1 72.81(6) .
N3 Sc1 Fe1 105.06(6) .
C18 Sc1 Fe1 155.91(6) .
C6 Sc1 Fe1 42.15(6) .
C1 Sc1 Fe1 41.84(6) .
N2 Si2 C23 107.44(11) .
N2 Si2 C22 112.47(12) .
C23 Si2 C22 109.05(14) .
N2 Si2 C24 112.72(11) .
C23 Si2 C24 108.61(13) .
C22 Si2 C24 106.47(13) .
N1 Si1 C11 107.21(12) .
N1 Si1 C12 111.13(13) .
C11 Si1 C12 110.34(14) .
N1 Si1 C13 113.95(12) .
C11 Si1 C13 107.45(14) .
C12 Si1 C13 106.70(14) .
C1 N1 Si1 117.81(17) .
C1 N1 Sc1 99.46(15) .
Si1 N1 Sc1 138.24(12) .
C21 N4 C18 110.8(2) .
C21 N4 C20 123.4(2) .
C18 N4 C20 125.7(2) .
C21 C17 N3 109.4(2) 2_676
C21 C17 H17C 126.3(17) 2_676
N3 C17 H17C 124.1(17) .
C8 C7 C6 109.0(2) .
C8 C7 Fe1 68.53(15) .
C6 C7 Fe1 71.09(14) .
C8 C7 H7A 125.5 .
C6 C7 H7A 125.5 .
Fe1 C7 H7A 125.5 .
N2 C6 C7 125.0(2) .
N2 C6 C10 129.2(2) .
C7 C6 C10 105.8(2) .
N2 C6 Fe1 128.22(18) .
C7 C6 Fe1 68.51(14) .
C10 C6 Fe1 67.25(15) .
N2 C6 Sc1 50.97(12) .
C7 C6 Sc1 96.65(15) .
C10 C6 Sc1 128.63(19) .
Fe1 C6 Sc1 79.79(8) .
C9 C8 C7 108.0(2) .
C9 C8 Fe1 69.75(16) .
C7 C8 Fe1 71.01(15) .
C9 C8 H8A 126.0 .
C7 C8 H8A 126.0 .
Fe1 C8 H8A 126.0 .
C3 C2 C1 108.6(3) .
C3 C2 Fe1 68.71(19) .
C1 C2 Fe1 70.21(17) .
C3 C2 H2A 125.7 .
C1 C2 H2A 125.7 .
Fe1 C2 H2A 125.7 .
N4 C20 H20A 109.5 .
N4 C20 H20B 109.5 .
H20A C20 H20B 109.5 .
N4 C20 H20C 109.5 .
H20A C20 H20C 109.5 .
H20B C20 H20C 109.5 .
Si1 C11 H11A 109.5 .
Si1 C11 H11B 109.5 .
H11A C11 H11B 109.5 .
Si1 C11 H11C 109.5 .
H11A C11 H11C 109.5 .
H11B C11 H11C 109.5 .
C15 C13 C14 108.8(3) .
C15 C13 C16 108.6(3) .
C14 C13 C16 107.7(3) .
C15 C13 Si1 112.0(2) .
C14 C13 Si1 110.4(2) .
C16 C13 Si1 109.2(2) .
C10 C9 C8 108.2(2) .
C10 C9 Fe1 69.66(16) .
C8 C9 Fe1 69.53(15) .
C10 C9 H9A 125.9 .
C8 C9 H9A 125.9 .
Fe1 C9 H9A 125.9 .
Si1 C12 H12A 109.5 .
Si1 C12 H12B 109.5 .
H12A C12 H12B 109.5 .
Si1 C12 H12C 109.5 .
H12A C12 H12C 109.5 .
H12B C12 H12C 109.5 .
C9 C10 C6 109.0(2) .
C9 C10 Fe1 69.66(16) .
C6 C10 Fe1 72.05(15) .
C9 C10 H10A 125.5 .
C6 C10 H10A 125.5 .
Fe1 C10 H10A 125.5 .
N1 C1 C5 127.9(3) .
N1 C1 C2 126.0(3) .
C5 C1 C2 106.1(3) .
N1 C1 Fe1 127.15(18) .
C5 C1 Fe1 67.04(16) .
C2 C1 Fe1 69.39(16) .
N1 C1 Sc1 49.45(12) .
C5 C1 Sc1 122.9(2) .
C2 C1 Sc1 102.61(18) .
Fe1 C1 Sc1 79.03(8) .
C17 C21 N4 106.0(2) 2_676
C17 C21 H21 131.9(17) 2_676
N4 C21 H21 122.1(17) .
C13 C15 H15A 109.5 .
C13 C15 H15B 109.5 .
H15A C15 H15B 109.5 .
C13 C15 H15C 109.5 .
H15A C15 H15C 109.5 .
H15B C15 H15C 109.5 .
C4 C5 C1 108.8(3) .
C4 C5 Fe1 69.99(17) .
C1 C5 Fe1 72.59(17) .
C4 C5 H5A 125.6 .
C1 C5 H5A 125.6 .
Fe1 C5 H5A 125.6 .
C3 C4 C5 108.4(3) .
C3 C4 Fe1 70.57(18) .
C5 C4 Fe1 69.02(17) .
C3 C4 H4A 125.8 .
C5 C4 H4A 125.8 .
Fe1 C4 H4A 125.8 .
C4 C3 C2 108.0(3) .
C4 C3 Fe1 69.28(19) .
C2 C3 Fe1 71.18(17) .
C4 C3 H3A 126.0 .
C2 C3 H3A 126.0 .
Fe1 C3 H3A 126.0 .
C13 C16 H16A 109.5 .
C13 C16 H16B 109.5 .
H16A C16 H16B 109.5 .
C13 C16 H16C 109.5 .
H16A C16 H16C 109.5 .
H16B C16 H16C 109.5 .
C13 C14 H14A 109.5 .
C13 C14 H14B 109.5 .
H14A C14 H14B 109.5 .
C13 C14 H14C 109.5 .
H14A C14 H14C 109.5 .
H14B C14 H14C 109.5 .
C18 N3 C17 107.9(2) 2_676
C18 N3 Sc1 127.57(16) 2_676
C17 N3 Sc1 124.35(17) .
N3 C18 N4 105.9(2) 2_676
N3 C18 Sc1 132.85(17) 2_676
N4 C18 Sc1 121.07(17) .
C6 N2 Si2 117.63(17) .
C6 N2 Sc1 97.44(15) .
Si2 N2 Sc1 144.33(12) .
Si2 C23 H23A 109.5 .
Si2 C23 H23B 109.5 .
H23A C23 H23B 109.5 .
Si2 C23 H23C 109.5 .
H23A C23 H23C 109.5 .
H23B C23 H23C 109.5 .
C26 C24 C27 107.8(2) .
C26 C24 C25 107.8(2) .
C27 C24 C25 108.4(2) .
C26 C24 Si2 109.90(18) .
C27 C24 Si2 110.17(18) .
C25 C24 Si2 112.6(2) .
Si2 C22 H22A 109.5 .
Si2 C22 H22B 109.5 .
H22A C22 H22B 109.5 .
Si2 C22 H22C 109.5 .
H22A C22 H22C 109.5 .
H22B C22 H22C 109.5 .
C24 C26 H26A 109.5 .
C24 C26 H26B 109.5 .
H26A C26 H26B 109.5 .
C24 C26 H26C 109.5 .
H26A C26 H26C 109.5 .
H26B C26 H26C 109.5 .
C24 C25 H25A 109.5 .
C24 C25 H25B 109.5 .
H25A C25 H25B 109.5 .
C24 C25 H25C 109.5 .
H25A C25 H25C 109.5 .
H25B C25 H25C 109.5 .
C24 C27 H27A 109.5 .
C24 C27 H27B 109.5 .
H27A C27 H27B 109.5 .
C24 C27 H27C 109.5 .
H27A C27 H27C 109.5 .
H27B C27 H27C 109.5 .

loop_
_geom_bond_atom_site_label_1
_geom_bond_atom_site_label_2
_geom_bond_distance
_geom_bond_site_symmetry_2
Fe1 C5 2.020(3) .
Fe1 C4 2.033(3) .
Fe1 C8 2.034(3) .
Fe1 C9 2.037(3) .
Fe1 C10 2.037(3) .
Fe1 C3 2.050(3) .
Fe1 C7 2.067(3) .
Fe1 C2 2.083(3) .
Fe1 C1 2.094(3) .
Fe1 C6 2.101(3) .
Fe1 Sc1 3.0816(8) .
Sc1 N1 2.075(2) .
Sc1 N2 2.082(2) .
Sc1 N3 2.206(2) .
Sc1 C18 2.310(3) .
Sc1 C6 2.657(3) .
Sc1 C1 2.694(3) .
Si2 N2 1.736(2) .
Si2 C23 1.865(3) .
Si2 C22 1.881(3) .
Si2 C24 1.911(3) .
Si1 N1 1.728(2) .
Si1 C11 1.865(3) .
Si1 C12 1.878(3) .
Si1 C13 1.910(3) .
N1 C1 1.411(3) .
N4 C21 1.369(3) .
N4 C18 1.376(3) .
N4 C20 1.455(3) .
C17 C21 1.346(4) 2_676
C17 N3 1.394(3) .
C17 H17C 1.00(3) .
C7 C8 1.419(4) .
C7 C6 1.440(3) .
C7 H7A 1.0000 .
C6 N2 1.404(3) .
C6 C10 1.440(4) .
C8 C9 1.417(4) .
C8 H8A 1.0000 .
C2 C3 1.418(5) .
C2 C1 1.442(4) .
C2 H2A 1.0000 .
C20 H20A 0.9800 .
C20 H20B 0.9800 .
C20 H20C 0.9800 .
C11 H11A 0.9800 .
C11 H11B 0.9800 .
C11 H11C 0.9800 .
C13 C15 1.528(4) .
C13 C14 1.546(4) .
C13 C16 1.549(4) .
C9 C10 1.416(4) .
C9 H9A 1.0000 .
C12 H12A 0.9800 .
C12 H12B 0.9800 .
C12 H12C 0.9800 .
C10 H10A 1.0000 .
C1 C5 1.421(4) .
C21 C17 1.346(4) 2_676
C21 H21 0.95(3) .
C15 H15A 0.9800 .
C15 H15B 0.9800 .
C15 H15C 0.9800 .
C5 C4 1.419(4) .
C5 H5A 1.0000 .
C4 C3 1.402(5) .
C4 H4A 1.0000 .
C3 H3A 1.0000 .
C16 H16A 0.9800 .
C16 H16B 0.9800 .
C16 H16C 0.9800 .
C14 H14A 0.9800 .
C14 H14B 0.9800 .
C14 H14C 0.9800 .
N3 C18 1.364(3) 2_676
C18 N3 1.364(3) 2_676
C23 H23A 0.9800 .
C23 H23B 0.9800 .
C23 H23C 0.9800 .
C24 C26 1.529(4) .
C24 C27 1.533(4) .
C24 C25 1.534(4) .
C22 H22A 0.9800 .
C22 H22B 0.9800 .
C22 H22C 0.9800 .
C26 H26A 0.9800 .
C26 H26B 0.9800 .
C26 H26C 0.9800 .
C25 H25A 0.9800 .
C25 H25B 0.9800 .
C25 H25C 0.9800 .
C27 H27A 0.9800 .
C27 H27B 0.9800 .
C27 H27C 0.9800 .
